data_4033815
loop_
_publ_author_name
'Hu, Lei'
'Mahaut, Damien'
'Tumanov, Nikolay'
'Wouters, Johan'
'Robiette, Rapha\"el'
'Berionni, Guillaume'

_publ_section_title
;
 Complementary Synthetic Approaches toward 9-Phosphatriptycene and
 Structure-Reactivity Investigations of Its Association with Sterically
 Hindered Lewis Acids.
;
_journal_issue 17
_journal_name_full 'The Journal of organic chemistry'
_journal_page_first 11268
_journal_page_last 11274
_journal_paper_doi 10.1021/acs.joc.9b01570
_journal_volume 84
_journal_year 2019
_chemical_formula_moiety 'C38 H28 P 1+, B F4 1-'
_chemical_formula_sum 'C38 H28 B F4 P'
_chemical_formula_weight 602.39
_chemical_name_common '9-phosphatriptycene triphenylcarbenium tetrafluoroborate complex'
_chemical_name_systematic '9-phosphatriptycene triphenylcarbenium tetrafluoroborate complex'
_space_group_crystal_system trigonal
_space_group_IT_number 167
_space_group_name_Hall '-R 3 2"c'
_space_group_name_H-M_alt 'R -3 c :H'
_atom_sites_solution_hydrogens mixed
_atom_sites_solution_primary dual
_atom_sites_solution_secondary dual
_audit_creation_method SHELXL-2018/3
_cell_angle_alpha 90
_cell_angle_beta 90
_cell_angle_gamma 120
_cell_formula_units_Z 12
_cell_length_a 13.4876(2)
_cell_length_b 13.4876(2)
_cell_length_c 57.4638(16)
_cell_measurement_reflns_used 6752
_cell_measurement_temperature 295(2)
_cell_measurement_theta_max 66.9570
_cell_measurement_theta_min 4.0660
_cell_volume 9053.0(3)
_computing_cell_refinement 'CrysAlisPro 1.171.40.16b (Rigaku OD, 2018)'
_computing_data_collection 'CrysAlisPro 1.171.39.46 (Rigaku OD, 2018)'
_computing_data_reduction 'CrysAlisPro 1.171.40.16b (Rigaku OD, 2018)'
_computing_structure_refinement 'SHELXL-2018/3 (Sheldrick, 2018)'
_computing_structure_solution 'SHELXT 2015 (Sheldrick, 2015)'
_diffrn_ambient_temperature 295(2)
_diffrn_detector_area_resol_mean 5.1856
_diffrn_measured_fraction_theta_full 0.999
_diffrn_measured_fraction_theta_max 0.998
_diffrn_measurement_device_type
;
Oxford Diffraction Xcalibur, Ruby, Gemini Ultra
;
_diffrn_measurement_method '\w scans'
_diffrn_radiation_monochromator 'multilayer mirror'
_diffrn_radiation_type CuK\a
_diffrn_radiation_wavelength 1.54184
_diffrn_reflns_av_R_equivalents 0.0368
_diffrn_reflns_av_unetI/netI 0.0133
_diffrn_reflns_Laue_measured_fraction_full 0.999
_diffrn_reflns_Laue_measured_fraction_max 0.998
_diffrn_reflns_limit_h_max 11
_diffrn_reflns_limit_h_min -16
_diffrn_reflns_limit_k_max 15
_diffrn_reflns_limit_k_min -15
_diffrn_reflns_limit_l_max 61
_diffrn_reflns_limit_l_min -68
_diffrn_reflns_number 24564
_diffrn_reflns_point_group_measured_fraction_full 0.999
_diffrn_reflns_point_group_measured_fraction_max 0.998
_diffrn_reflns_theta_full 66.922
_diffrn_reflns_theta_max 66.922
_diffrn_reflns_theta_min 4.086
_diffrn_source 'fine-focus sealed tube'
_exptl_absorpt_coefficient_mu 1.239
_exptl_absorpt_correction_T_max 0.917
_exptl_absorpt_correction_T_min 0.802
_exptl_absorpt_correction_type analytical
_exptl_absorpt_process_details
;
CrysAlisPro 1.171.40.16b (Rigaku Oxford Diffraction, 2018)
Analytical numeric absorption correction using a multifaceted crystal
model based on expressions derived by R.C. Clark & J.S. Reid.
(Clark, R. C. & Reid, J. S. (1995). Acta Cryst. A51, 887-897)
Empirical absorption correction using spherical harmonics,
 implemented in SCALE3 ABSPACK scaling algorithm.
;
_exptl_crystal_colour colourless
_exptl_crystal_density_diffrn 1.326
_exptl_crystal_description plate
_exptl_crystal_F_000 3744
_exptl_crystal_size_max 0.280
_exptl_crystal_size_mid 0.190
_exptl_crystal_size_min 0.073
_refine_diff_density_max 0.562
_refine_diff_density_min -0.416
_refine_diff_density_rms 0.064
_refine_ls_extinction_method none
_refine_ls_goodness_of_fit_ref 1.079
_refine_ls_hydrogen_treatment constr
_refine_ls_matrix_type full
_refine_ls_number_parameters 133
_refine_ls_number_reflns 1799
_refine_ls_number_restraints 0
_refine_ls_restrained_S_all 1.079
_refine_ls_R_factor_all 0.0717
_refine_ls_R_factor_gt 0.0648
_refine_ls_shift/su_max 0.018
_refine_ls_shift/su_mean 0.003
_refine_ls_structure_factor_coef Fsqd
_refine_ls_weighting_details 'w=1/[\s^2^(Fo^2^)+(0.1415P)^2^+7.6459P] where P=(Fo^2^+2Fc^2^)/3'
_refine_ls_weighting_scheme calc
_refine_ls_wR_factor_gt 0.2026
_refine_ls_wR_factor_ref 0.2122
_reflns_Friedel_coverage 0.000
_reflns_number_gt 1529
_reflns_number_total 1799
_reflns_threshold_expression 'I > 2\s(I)'
_cod_data_source_file jo9b01570_si_006.cif
_cod_data_source_block nt0469_LH_Trip_CPh3
_cod_original_cell_volume 9053.0(4)
_cod_database_code 4033815
_shelx_shelxl_version_number 2018/3
_shelx_space_group_comment
;
The symmetry employed for this shelxl refinement is uniquely defined
by the following loop, which should always be used as a source of
symmetry information in preference to the above space-group names.
They are only intended as comments.
;
_shelx_estimated_absorpt_t_min 0.723
_shelx_estimated_absorpt_t_max 0.915

loop_
_space_group_symop_operation_xyz
'x, y, z'
'-y, x-y, z'
'-x+y, -x, z'
'y, x, -z+1/2'
'x-y, -y, -z+1/2'
'-x, -x+y, -z+1/2'
'x+2/3, y+1/3, z+1/3'
'-y+2/3, x-y+1/3, z+1/3'
'-x+y+2/3, -x+1/3, z+1/3'
'y+2/3, x+1/3, -z+5/6'
'x-y+2/3, -y+1/3, -z+5/6'
'-x+2/3, -x+y+1/3, -z+5/6'
'x+1/3, y+2/3, z+2/3'
'-y+1/3, x-y+2/3, z+2/3'
'-x+y+1/3, -x+2/3, z+2/3'
'y+1/3, x+2/3, -z+7/6'
'x-y+1/3, -y+2/3, -z+7/6'
'-x+1/3, -x+y+2/3, -z+7/6'
'-x, -y, -z'
'y, -x+y, -z'
'x-y, x, -z'
'-y, -x, z-1/2'
'-x+y, y, z-1/2'
'x, x-y, z-1/2'
'-x+2/3, -y+1/3, -z+1/3'
'y+2/3, -x+y+1/3, -z+1/3'
'x-y+2/3, x+1/3, -z+1/3'
'-y+2/3, -x+1/3, z-1/6'
'-x+y+2/3, y+1/3, z-1/6'
'x+2/3, x-y+1/3, z-1/6'
'-x+1/3, -y+2/3, -z+2/3'
'y+1/3, -x+y+2/3, -z+2/3'
'x-y+1/3, x+2/3, -z+2/3'
'-y+1/3, -x+2/3, z+1/6'
'-x+y+1/3, y+2/3, z+1/6'
'x+1/3, x-y+2/3, z+1/6'

loop_
_atom_site_label
_atom_site_type_symbol
_atom_site_fract_x
_atom_site_fract_y
_atom_site_fract_z
_atom_site_U_iso_or_equiv
_atom_site_adp_type
_atom_site_occupancy
_atom_site_site_symmetry_order
_atom_site_calc_flag
_atom_site_refinement_flags_posn
_atom_site_refinement_flags_adp
_atom_site_refinement_flags_occupancy
P1 P 0.666667 0.333333 0.24610(2) 0.0522(4) Uani 1 3 d S T P
C1 C 0.7043(2) 0.4671(2) 0.23151(5) 0.0580(6) Uani 1 1 d . . .
C2 C 0.7373(2) 0.5745(2) 0.24066(5) 0.0669(7) Uani 1 1 d . . .
H2 H 0.743084 0.586206 0.256672 0.080 Uiso 1 1 calc R U .
C3 C 0.7614(3) 0.6642(2) 0.22553(6) 0.0783(9) Uani 1 1 d . . .
H3 H 0.784057 0.736527 0.231502 0.094 Uiso 1 1 calc R U .
C4 C 0.7523(3) 0.6474(3) 0.20191(7) 0.0832(9) Uani 1 1 d . . .
H4 H 0.767269 0.708150 0.192098 0.100 Uiso 1 1 calc R U .
C5 C 0.7211(3) 0.5417(3) 0.19246(5) 0.0730(8) Uani 1 1 d . . .
H5 H 0.716022 0.531307 0.176416 0.088 Uiso 1 1 calc R U .
C6 C 0.6975(2) 0.4507(2) 0.20728(5) 0.0627(7) Uani 1 1 d . . .
C7 C 0.666667 0.333333 0.19808(9) 0.0629(11) Uani 1 3 d S T P
H7 H 0.666667 0.333333 0.181025 0.075 Uiso 1 3 calc R U P
C8 C 0.666667 0.333333 0.27888(8) 0.0530(10) Uani 1 3 d S T P
C9 C 0.5499(2) 0.3161(2) 0.28696(4) 0.0554(6) Uani 1 1 d . . .
C10 C 0.5066(2) 0.3825(3) 0.27774(5) 0.0676(7) Uani 1 1 d . . .
H10 H 0.548466 0.437835 0.266600 0.081 Uiso 1 1 calc R U .
C11 C 0.4023(3) 0.3668(3) 0.28497(6) 0.0816(9) Uani 1 1 d . . .
H11 H 0.373779 0.410767 0.278531 0.098 Uiso 1 1 calc R U .
C12 C 0.3404(3) 0.2865(3) 0.30163(7) 0.0878(10) Uani 1 1 d . . .
H12 H 0.269690 0.275434 0.306387 0.105 Uiso 1 1 calc R U .
C13 C 0.3831(3) 0.2228(3) 0.31122(6) 0.0787(9) Uani 1 1 d . . .
H13 H 0.341829 0.169302 0.322703 0.094 Uiso 1 1 calc R U .
C14 C 0.4872(2) 0.2375(2) 0.30397(5) 0.0649(7) Uani 1 1 d . . .
H14 H 0.515385 0.193722 0.310652 0.078 Uiso 1 1 calc R U .
F1 F 0.8999(3) 0.9217(4) 0.19077(10) 0.1943(18) Uani 1 1 d . . .
F2 F 1.000000 1.000000 0.22181(14) 0.400(11) Uani 1 3 d S T P
B1 B 1.000000 1.000000 0.20061(19) 0.106(3) Uani 1 3 d S T P

loop_
_atom_site_aniso_label
_atom_site_aniso_U_11
_atom_site_aniso_U_22
_atom_site_aniso_U_33
_atom_site_aniso_U_23
_atom_site_aniso_U_13
_atom_site_aniso_U_12
P1 0.0461(5) 0.0461(5) 0.0645(7) 0.000 0.000 0.0230(2)
C1 0.0527(13) 0.0520(13) 0.0700(15) 0.0058(11) 0.0077(11) 0.0268(11)
C2 0.0667(16) 0.0546(14) 0.0820(17) 0.0032(12) 0.0118(13) 0.0322(12)
C3 0.0845(19) 0.0550(15) 0.100(2) 0.0103(14) 0.0221(16) 0.0383(14)
C4 0.086(2) 0.0700(18) 0.104(2) 0.0285(17) 0.0234(18) 0.0470(16)
C5 0.0743(18) 0.0719(18) 0.0782(18) 0.0166(14) 0.0109(14) 0.0406(15)
C6 0.0553(14) 0.0566(15) 0.0759(17) 0.0062(12) 0.0048(12) 0.0277(11)
C7 0.0633(17) 0.0633(17) 0.062(2) 0.000 0.000 0.0317(8)
C8 0.0476(13) 0.0476(13) 0.064(2) 0.000 0.000 0.0238(7)
C9 0.0486(12) 0.0538(13) 0.0638(14) -0.0013(10) -0.0007(10) 0.0255(10)
C10 0.0613(15) 0.0695(16) 0.0807(17) 0.0134(13) 0.0123(13) 0.0390(14)
C11 0.0729(18) 0.096(2) 0.096(2) 0.0171(18) 0.0132(16) 0.0574(17)
C12 0.0632(17) 0.106(2) 0.102(2) 0.0177(19) 0.0216(16) 0.0483(18)
C13 0.0666(17) 0.0800(19) 0.0854(19) 0.0176(15) 0.0206(15) 0.0336(15)
C14 0.0589(15) 0.0622(15) 0.0719(16) 0.0069(12) 0.0044(12) 0.0290(12)
F1 0.102(2) 0.157(3) 0.256(5) 0.026(3) 0.032(3) 0.014(2)
F2 0.555(17) 0.555(17) 0.088(4) 0.000 0.000 0.278(9)
B1 0.103(4) 0.103(4) 0.114(7) 0.000 0.000 0.0513(19)

loop_
_atom_type_symbol
_atom_type_description
_atom_type_scat_dispersion_real
_atom_type_scat_dispersion_imag
_atom_type_scat_source
C C 0.0181 0.0091 'International Tables Vol C Tables 4.2.6.8 and 6.1.1.4'
H H 0.0000 0.0000 'International Tables Vol C Tables 4.2.6.8 and 6.1.1.4'
B B 0.0090 0.0039 'International Tables Vol C Tables 4.2.6.8 and 6.1.1.4'
F F 0.0727 0.0534 'International Tables Vol C Tables 4.2.6.8 and 6.1.1.4'
P P 0.2955 0.4335 'International Tables Vol C Tables 4.2.6.8 and 6.1.1.4'

loop_
_geom_angle_atom_site_label_1
_geom_angle_atom_site_label_2
_geom_angle_atom_site_label_3
_geom_angle
_geom_angle_site_symmetry_1
_geom_angle_site_symmetry_3
C1 P1 C1 100.39(11) . 3_665
C1 P1 C1 100.39(11) . 2_655
C1 P1 C1 100.39(11) 3_665 2_655
C1 P1 C8 117.49(9) . .
C1 P1 C8 117.49(9) 3_665 .
C1 P1 C8 117.49(9) 2_655 .
C2 C1 C6 120.1(2) . .
C2 C1 P1 130.2(2) . .
C6 C1 P1 109.71(19) . .
C1 C2 C3 119.0(3) . .
C1 C2 H2 120.5 . .
C3 C2 H2 120.5 . .
C4 C3 C2 120.8(3) . .
C4 C3 H3 119.6 . .
C2 C3 H3 119.6 . .
C3 C4 C5 121.0(3) . .
C3 C4 H4 119.5 . .
C5 C4 H4 119.5 . .
C4 C5 C6 119.1(3) . .
C4 C5 H5 120.4 . .
C6 C5 H5 120.4 . .
C5 C6 C1 119.9(3) . .
C5 C6 C7 121.9(3) . .
C1 C6 C7 118.1(3) . .
C6 C7 C6 108.5(2) 3_665 .
C6 C7 C6 108.5(2) 3_665 2_655
C6 C7 C6 108.5(2) . 2_655
C6 C7 H7 110.4 3_665 .
C6 C7 H7 110.4 . .
C6 C7 H7 110.4 2_655 .
C9 C8 C9 111.36(17) 2_655 3_665
C9 C8 C9 111.36(17) 2_655 .
C9 C8 C9 111.36(17) 3_665 .
C9 C8 P1 107.51(18) 2_655 .
C9 C8 P1 107.51(18) 3_665 .
C9 C8 P1 107.51(18) . .
C14 C9 C10 118.0(2) . .
C14 C9 C8 121.1(2) . .
C10 C9 C8 120.8(2) . .
C11 C10 C9 120.7(3) . .
C11 C10 H10 119.7 . .
C9 C10 H10 119.7 . .
C12 C11 C10 120.2(3) . .
C12 C11 H11 119.9 . .
C10 C11 H11 119.9 . .
C13 C12 C11 119.8(3) . .
C13 C12 H12 120.1 . .
C11 C12 H12 120.1 . .
C12 C13 C14 120.4(3) . .
C12 C13 H13 119.8 . .
C14 C13 H13 119.8 . .
C9 C14 C13 120.9(3) . .
C9 C14 H14 119.6 . .
C13 C14 H14 119.6 . .
F2 B1 F1 114.7(5) . 3_675
F2 B1 F1 114.7(5) . .
F1 B1 F1 103.8(5) 3_675 .
F2 B1 F1 114.7(5) . 2_765
F1 B1 F1 103.8(5) 3_675 2_765
F1 B1 F1 103.8(5) . 2_765

loop_
_geom_bond_atom_site_label_1
_geom_bond_atom_site_label_2
_geom_bond_distance
_geom_bond_site_symmetry_2
P1 C1 1.816(3) .
P1 C1 1.816(3) 3_665
P1 C1 1.816(3) 2_655
P1 C8 1.884(5) .
C1 C2 1.389(4) .
C1 C6 1.405(4) .
C2 C3 1.390(4) .
C2 H2 0.9300 .
C3 C4 1.372(5) .
C3 H3 0.9300 .
C4 C5 1.380(5) .
C4 H4 0.9300 .
C5 C6 1.393(4) .
C5 H5 0.9300 .
C6 C7 1.517(3) .
C7 H7 0.9800 .
C8 C9 1.544(3) 2_655
C8 C9 1.544(3) 3_665
C8 C9 1.544(3) .
C9 C14 1.378(4) .
C9 C10 1.395(4) .
C10 C11 1.377(4) .
C10 H10 0.9300 .
C11 C12 1.372(5) .
C11 H11 0.9300 .
C12 C13 1.366(5) .
C12 H12 0.9300 .
C13 C14 1.381(4) .
C13 H13 0.9300 .
C14 H14 0.9300 .
F1 B1 1.353(6) .
F2 B1 1.218(14) .
